data_7714423
loop_
_publ_author_name
'Nobbs, James David'
'Tay, Dillon'
'Yeap, Yoon Hui'
'Tiong, Yong-Lun'
'Ye, Suming'
'Aitipamula, Srinivasulu'
'Wang, Cun'
'Cheong, Choon Boon'
'van Meurs, Martin'

_publ_section_title
;
 Dioxaphosphabicyclooctanes: small caged phosphines from
 tris(hydroxymethyl)phosphine
;
_journal_name_full 'Dalton Transactions'
_journal_paper_doi 10.1039/D3DT02577B
_journal_year 2023
_chemical_formula_moiety 'C32 H60 O8 P4 Pd'
_chemical_formula_sum 'C32 H60 O8 P4 Pd'
_chemical_formula_weight 803.08
_space_group_crystal_system tetragonal
_space_group_IT_number 88
_space_group_name_Hall '-I 4ad'
_space_group_name_H-M_alt 'I 41/a :2'
_atom_sites_solution_hydrogens geom
_atom_sites_solution_primary dual
_audit_creation_date 2023-10-17
_audit_creation_method
;
Olex2 1.5
(compiled 2023.08.24 svn.re1ec1418 for OlexSys, GUI svn.r6817)
;
_audit_update_record
;
2023-10-17 deposited with the CCDC.	2023-11-03 downloaded from the CCDC.
;
_cell_angle_alpha 90
_cell_angle_beta 90
_cell_angle_gamma 90
_cell_formula_units_Z 4
_cell_length_a 20.3803(2)
_cell_length_b 20.3803(2)
_cell_length_c 9.0334(2)
_cell_measurement_reflns_used 2182
_cell_measurement_temperature 293(2)
_cell_measurement_theta_max 73.8940
_cell_measurement_theta_min 6.1270
_cell_volume 3752.08(10)
_computing_cell_refinement 'CrysAlisPro 1.171.39.46 (Rigaku OD, 2018)'
_computing_data_collection 'CrysAlisPro 1.171.39.46 (Rigaku OD, 2018)'
_computing_data_reduction 'CrysAlisPro 1.171.39.46 (Rigaku OD, 2018)'
_computing_molecular_graphics 'Olex2 1.5 (Dolomanov et al., 2009)'
_computing_publication_material 'Olex2 1.5 (Dolomanov et al., 2009)'
_computing_structure_refinement 'SHELXL 2019/3 (Sheldrick, 2015)'
_computing_structure_solution 'SHELXT 2018/2 (Sheldrick, 2018)'
_diffrn_ambient_temperature 293(2)
_diffrn_detector 'CCD plate'
_diffrn_detector_area_resol_mean 5.2945
_diffrn_detector_type AtlasS2
_diffrn_measured_fraction_theta_full 0.992
_diffrn_measured_fraction_theta_max 0.960
_diffrn_measurement_details
;
List of Runs (angles in degrees, time in seconds):

  # Type    Start    End  Width  t~exp~   \w     \q     \k     \f   Frames
#--------------------------------------------------------------------------
  1  \w   -110.00 -19.00   1.00   10.00    --  -39.87 -38.00 -90.00   91
  2  \w     23.00  58.00   1.00    1.00    --  107.57 -94.00  60.00   35
  3  \w    117.00 176.00   1.00    1.00    --  107.57 125.00 120.00   59
  4  \w     84.00 178.00   1.00    1.00    --  107.57  15.00-180.00   94
;
_diffrn_measurement_device 'four-circle diffractometer'
_diffrn_measurement_device_type 'SuperNova, Dual, Cu at home/near, AtlasS2'
_diffrn_measurement_method '\w scans'
_diffrn_orient_matrix_type 'CrysAlisPro convention (1999,Acta A55,543-557)'
_diffrn_orient_matrix_UB_11 0.0544176000
_diffrn_orient_matrix_UB_12 -0.0495522000
_diffrn_orient_matrix_UB_13 0.0385040000
_diffrn_orient_matrix_UB_21 0.0518721000
_diffrn_orient_matrix_UB_22 0.0545504000
_diffrn_orient_matrix_UB_23 -0.0158757000
_diffrn_orient_matrix_UB_31 -0.0077390000
_diffrn_orient_matrix_UB_32 0.0168414000
_diffrn_orient_matrix_UB_33 0.1653983000
_diffrn_radiation_monochromator mirror
_diffrn_radiation_probe x-ray
_diffrn_radiation_type 'Cu K\a'
_diffrn_radiation_wavelength 1.54184
_diffrn_reflns_av_R_equivalents 0.0240
_diffrn_reflns_av_unetI/netI 0.0299
_diffrn_reflns_Laue_measured_fraction_full 0.992
_diffrn_reflns_Laue_measured_fraction_max 0.960
_diffrn_reflns_limit_h_max 24
_diffrn_reflns_limit_h_min -10
_diffrn_reflns_limit_k_max 16
_diffrn_reflns_limit_k_min -25
_diffrn_reflns_limit_l_max 10
_diffrn_reflns_limit_l_min -6
_diffrn_reflns_number 2953
_diffrn_reflns_point_group_measured_fraction_full 0.992
_diffrn_reflns_point_group_measured_fraction_max 0.960
_diffrn_reflns_theta_full 67.684
_diffrn_reflns_theta_max 74.048
_diffrn_reflns_theta_min 5.356
_diffrn_source 'micro-focus sealed X-ray tube'
_diffrn_source_type 'SuperNova (Cu) X-ray Source'
_exptl_absorpt_coefficient_mu 5.977
_exptl_absorpt_correction_T_max 1.000
_exptl_absorpt_correction_T_min 0.827
_exptl_absorpt_correction_type gaussian
_exptl_absorpt_process_details
;
CrysAlisPro 1.171.39.46 (Rigaku Oxford Diffraction, 2018)
Numerical absorption correction based on gaussian integration over
			a multifaceted crystal model
Empirical absorption correction using spherical harmonics,
 implemented in SCALE3 ABSPACK scaling algorithm.
;
_exptl_crystal_colour 'clear pale colourless'
_exptl_crystal_density_diffrn 1.422
_exptl_crystal_description plate
_exptl_crystal_F_000 1688
_exptl_crystal_size_max 0.268
_exptl_crystal_size_mid 0.171
_exptl_crystal_size_min 0.13
_refine_diff_density_max 0.725
_refine_diff_density_min -0.620
_refine_diff_density_rms 0.087
_refine_ls_extinction_coef 0.00033(7)
_refine_ls_extinction_expression Fc^*^=kFc[1+0.001xFc^2^\l^3^/sin(2\q)]^-1/4^
_refine_ls_extinction_method 'SHELXL-2019/2 (Sheldrick 2019)'
_refine_ls_goodness_of_fit_ref 1.094
_refine_ls_hydrogen_treatment constr
_refine_ls_matrix_type full
_refine_ls_number_parameters 126
_refine_ls_number_reflns 1830
_refine_ls_number_restraints 0
_refine_ls_restrained_S_all 1.094
_refine_ls_R_factor_all 0.0439
_refine_ls_R_factor_gt 0.0419
_refine_ls_shift/su_max 0.000
_refine_ls_shift/su_mean 0.000
_refine_ls_structure_factor_coef Fsqd
_refine_ls_weighting_details 'w=1/[\s^2^(Fo^2^)+(0.0702P)^2^+3.3253P] where P=(Fo^2^+2Fc^2^)/3'
_refine_ls_weighting_scheme calc
_refine_ls_wR_factor_gt 0.1118
_refine_ls_wR_factor_ref 0.1140
_reflns_Friedel_coverage 0.000
_reflns_number_gt 1703
_reflns_number_total 1830
_reflns_threshold_expression 'I > 2\s(I)'
_cod_data_source_file d3dt02577b2.cif
_cod_data_source_block yyh1-10
_cod_original_cell_volume 3752.08(11)
_cod_original_sg_symbol_H-M 'I 41/a'
_cod_database_code 7714423
_shelx_shelxl_version_number 2019/3
_chemical_oxdiff_formula C32H60O8P4Pd1
_chemical_oxdiff_usercomment 'James David Nobbs'
_shelx_space_group_comment
;
The symmetry employed for this shelxl refinement is uniquely defined
by the following loop, which should always be used as a source of
symmetry information in preference to the above space-group names.
They are only intended as comments.
;
_shelx_estimated_absorpt_t_max 0.510
_shelx_estimated_absorpt_t_min 0.297
_olex2_refinement_description
;
1. Fixed Uiso
 At 1.2 times of:
  All C(H,H) groups
 At 1.5 times of:
  All C(H,H,H) groups
2. Others
 Fixed Sof: C8A(0.6) H8AA(0.6) H8AB(0.6) H8AC(0.6) C8B(0.4) H8BA(0.4)
 H8BB(0.4) H8BC(0.4) C7A(0.6) H7AA(0.6) H7AB(0.6) H7AC(0.6) C7B(0.4) H7BA(0.4)
 H7BB(0.4) H7BC(0.4)
3.a Secondary CH2 refined with riding coordinates:
 C5(H5A,H5B), C4(H4A,H4B), C2(H2A,H2B)
3.b Idealised Me refined as rotating group:
 C8A(H8AA,H8AB,H8AC), C8B(H8BA,H8BB,H8BC), C6(H6A,H6B,H6C), C7A(H7AA,H7AB,
 H7AC), C7B(H7BA,H7BB,H7BC)
;
_olex2_submission_special_instructions 'No special instructions were received'
_oxdiff_exptl_absorpt_empirical_details
;
Empirical correction (ABSPACK) includes:
- Absorption correction using spherical harmonics
- Frame scaling
- Detector area scaling
;
_oxdiff_exptl_absorpt_empirical_full_max 2.374
_oxdiff_exptl_absorpt_empirical_full_min 0.699

loop_
_space_group_symop_operation_xyz
'x, y, z'
'-x+1/2, -y, z+1/2'
'-y+3/4, x+1/4, z+1/4'
'y+3/4, -x+3/4, z+3/4'
'x+1/2, y+1/2, z+1/2'
'-x+1, -y+1/2, z+1'
'-y+5/4, x+3/4, z+3/4'
'y+5/4, -x+5/4, z+5/4'
'-x, -y, -z'
'x-1/2, y, -z-1/2'
'y-3/4, -x-1/4, -z-1/4'
'-y-3/4, x-3/4, -z-3/4'
'-x+1/2, -y+1/2, -z+1/2'
'x, y+1/2, -z'
'y-1/4, -x+1/4, -z+1/4'
'-y-1/4, x-1/4, -z-1/4'

loop_
_atom_site_label
_atom_site_type_symbol
_atom_site_fract_x
_atom_site_fract_y
_atom_site_fract_z
_atom_site_U_iso_or_equiv
_atom_site_adp_type
_atom_site_occupancy
_atom_site_site_symmetry_order
_atom_site_calc_flag
_atom_site_refinement_flags_posn
_atom_site_refinement_flags_adp
_atom_site_refinement_flags_occupancy
_atom_site_disorder_assembly
_atom_site_disorder_group
Pd1 Pd 0.500000 0.750000 0.125000 0.0265(2) Uani 1 4 d S T P . .
P1 P 0.54548(4) 0.82967(3) 0.28444(9) 0.0295(2) Uani 1 1 d . . . . .
O1 O 0.52854(13) 0.90427(16) 0.5342(3) 0.0733(10) Uani 1 1 d . . . . .
O2 O 0.62793(17) 0.85109(13) 0.5210(3) 0.0756(10) Uani 1 1 d . . . . .
C3 C 0.58743(17) 0.90744(15) 0.2285(4) 0.0387(7) Uani 1 1 d . . . . .
C8A C 0.5482(7) 0.9461(8) 0.1173(12) 0.066(4) Uani 0.6 1 d . . P A 1
H8AA H 0.545506 0.921876 0.026317 0.099 Uiso 0.6 1 calc R U P A 1
H8AB H 0.569295 0.987439 0.099506 0.099 Uiso 0.6 1 calc R U P A 1
H8AC H 0.504836 0.953490 0.155197 0.099 Uiso 0.6 1 calc R U P A 1
C8B C 0.5315(9) 0.9544(9) 0.1769(17) 0.052(4) Uani 0.4 1 d . . P A 2
H8BA H 0.511544 0.937220 0.088758 0.078 Uiso 0.4 1 calc R U P A 2
H8BB H 0.549456 0.997019 0.156579 0.078 Uiso 0.4 1 calc R U P A 2
H8BC H 0.499039 0.957912 0.253505 0.078 Uiso 0.4 1 calc R U P A 2
C5 C 0.6082(2) 0.80282(16) 0.4196(4) 0.0465(9) Uani 1 1 d . . . . .
H5A H 0.591089 0.765648 0.474375 0.056 Uiso 1 1 calc R U . . .
H5B H 0.646587 0.787870 0.365664 0.056 Uiso 1 1 calc R U . . .
C4 C 0.49411(18) 0.8665(2) 0.4313(4) 0.0506(9) Uani 1 1 d . . . . .
H4A H 0.460989 0.893904 0.385147 0.061 Uiso 1 1 calc R U . . .
H4B H 0.471557 0.831583 0.483550 0.061 Uiso 1 1 calc R U . . .
C1 C 0.59619(17) 0.91205(17) 0.5129(4) 0.0433(8) Uani 1 1 d . . . . .
C2 C 0.6096(3) 0.9437(2) 0.3669(4) 0.0650(14) Uani 1 1 d . . . . .
H2A H 0.656482 0.950947 0.359338 0.078 Uiso 1 1 calc R U . . .
H2B H 0.588700 0.986514 0.367034 0.078 Uiso 1 1 calc R U . . .
C6 C 0.6211(3) 0.9520(2) 0.6411(4) 0.0640(12) Uani 1 1 d . . . . .
H6A H 0.602704 0.995280 0.636746 0.096 Uiso 1 1 calc R U . . .
H6B H 0.668111 0.954799 0.636111 0.096 Uiso 1 1 calc R U . . .
H6C H 0.608541 0.931334 0.732297 0.096 Uiso 1 1 calc R U . . .
C7A C 0.6542(5) 0.8903(7) 0.1526(12) 0.058(3) Uani 0.6 1 d . . P A 1
H7AA H 0.683396 0.871353 0.224194 0.086 Uiso 0.6 1 calc R U P A 1
H7AB H 0.673480 0.929572 0.113002 0.086 Uiso 0.6 1 calc R U P A 1
H7AC H 0.646798 0.859540 0.073898 0.086 Uiso 0.6 1 calc R U P A 1
C7B C 0.6321(8) 0.8960(9) 0.1028(18) 0.054(4) Uani 0.4 1 d . . P A 2
H7BA H 0.662447 0.861708 0.127652 0.082 Uiso 0.4 1 calc R U P A 2
H7BB H 0.655785 0.935538 0.081325 0.082 Uiso 0.4 1 calc R U P A 2
H7BC H 0.607023 0.883200 0.017516 0.082 Uiso 0.4 1 calc R U P A 2

loop_
_atom_site_aniso_label
_atom_site_aniso_U_11
_atom_site_aniso_U_22
_atom_site_aniso_U_33
_atom_site_aniso_U_23
_atom_site_aniso_U_13
_atom_site_aniso_U_12
Pd1 0.0257(2) 0.0257(2) 0.0280(3) 0.000 0.000 0.000
P1 0.0315(4) 0.0264(4) 0.0306(5) -0.0016(3) -0.0015(3) -0.0034(3)
O1 0.0528(16) 0.103(2) 0.0642(19) -0.0501(18) 0.0204(14) -0.0251(16)
O2 0.106(2) 0.0431(14) 0.078(2) -0.0183(14) -0.0581(18) 0.0159(15)
C3 0.0444(18) 0.0304(15) 0.0414(19) 0.0030(14) -0.0015(15) -0.0064(13)
C8A 0.071(8) 0.059(7) 0.068(8) 0.024(6) -0.020(6) -0.017(6)
C8B 0.059(9) 0.037(6) 0.061(11) 0.023(8) -0.016(7) -0.002(6)
C5 0.065(2) 0.0299(16) 0.0447(19) -0.0019(15) -0.0158(18) -0.0010(16)
C4 0.0428(19) 0.062(2) 0.047(2) -0.0176(19) 0.0095(17) -0.0120(17)
C1 0.0464(19) 0.0376(17) 0.046(2) -0.0090(15) -0.0019(16) -0.0030(14)
C2 0.091(4) 0.048(2) 0.056(3) -0.0021(18) -0.003(2) -0.033(2)
C6 0.078(3) 0.059(3) 0.056(3) -0.0202(19) -0.009(2) -0.012(2)
C7A 0.052(6) 0.066(6) 0.055(7) -0.007(5) 0.018(4) -0.013(5)
C7B 0.064(11) 0.048(6) 0.051(9) 0.005(6) 0.009(6) -0.025(7)

loop_
_atom_type_symbol
_atom_type_description
_atom_type_scat_dispersion_real
_atom_type_scat_dispersion_imag
_atom_type_scat_source
C C 0.0181 0.0091 'International Tables Vol C Tables 4.2.6.8 and 6.1.1.4'
H H 0.0000 0.0000 'International Tables Vol C Tables 4.2.6.8 and 6.1.1.4'
O O 0.0492 0.0322 'International Tables Vol C Tables 4.2.6.8 and 6.1.1.4'
P P 0.2955 0.4335 'International Tables Vol C Tables 4.2.6.8 and 6.1.1.4'
Pd Pd 0.1215 3.9337 'International Tables Vol C Tables 4.2.6.8 and 6.1.1.4'

loop_
_exptl_crystal_face_index_h
_exptl_crystal_face_index_k
_exptl_crystal_face_index_l
_exptl_crystal_face_perp_dist
-1 3 6 0.1105
-13 1 0 0.0734
1 -3 -6 0.1124
13 -1 0 0.0497
-1 0 6 0.1226
1 -13 0 0.0857
-1 13 0 0.0645

loop_
_geom_angle_atom_site_label_1
_geom_angle_atom_site_label_2
_geom_angle_atom_site_label_3
_geom_angle
_geom_angle_site_symmetry_1
_geom_angle_site_symmetry_3
_geom_angle_publ_flag
P1 Pd1 P1 104.78(4) 12_766 15_565 ?
P1 Pd1 P1 104.78(4) 6_564 . ?
P1 Pd1 P1 111.866(19) 12_766 . ?
P1 Pd1 P1 111.867(19) 12_766 6_564 ?
P1 Pd1 P1 111.867(19) 15_565 6_564 ?
P1 Pd1 P1 111.867(19) 15_565 . ?
C3 P1 Pd1 126.70(11) . . ?
C5 P1 Pd1 118.07(11) . . ?
C5 P1 C3 96.47(16) . . ?
C4 P1 Pd1 119.66(12) . . ?
C4 P1 C3 96.22(17) . . ?
C4 P1 C5 92.18(19) . . ?
C4 O1 C1 117.8(3) . . ?
C5 O2 C1 117.1(3) . . ?
C8A C3 P1 112.4(6) . . ?
C8A C3 C2 116.8(6) . . ?
C8A C3 C7A 106.6(6) . . ?
C8B C3 P1 105.5(7) . . ?
C2 C3 P1 109.0(2) . . ?
C2 C3 C8B 99.4(7) . . ?
C2 C3 C7A 102.2(5) . . ?
C7A C3 P1 109.1(5) . . ?
C7B C3 P1 110.8(7) . . ?
C7B C3 C8B 108.5(8) . . ?
C7B C3 C2 121.8(6) . . ?
C3 C8A H8AA 109.5 . . ?
C3 C8A H8AB 109.5 . . ?
C3 C8A H8AC 109.5 . . ?
H8AA C8A H8AB 109.5 . . ?
H8AA C8A H8AC 109.5 . . ?
H8AB C8A H8AC 109.5 . . ?
C3 C8B H8BA 109.5 . . ?
C3 C8B H8BB 109.5 . . ?
C3 C8B H8BC 109.5 . . ?
H8BA C8B H8BB 109.5 . . ?
H8BA C8B H8BC 109.5 . . ?
H8BB C8B H8BC 109.5 . . ?
P1 C5 H5A 108.5 . . ?
P1 C5 H5B 108.5 . . ?
O2 C5 P1 114.9(2) . . ?
O2 C5 H5A 108.5 . . ?
O2 C5 H5B 108.5 . . ?
H5A C5 H5B 107.5 . . ?
P1 C4 H4A 108.6 . . ?
P1 C4 H4B 108.6 . . ?
O1 C4 P1 114.6(2) . . ?
O1 C4 H4A 108.6 . . ?
O1 C4 H4B 108.6 . . ?
H4A C4 H4B 107.6 . . ?
O1 C1 O2 110.3(3) . . ?
O1 C1 C2 110.5(4) . . ?
O1 C1 C6 106.7(3) . . ?
O2 C1 C2 110.2(4) . . ?
O2 C1 C6 106.4(3) . . ?
C2 C1 C6 112.6(3) . . ?
C3 C2 H2A 107.9 . . ?
C3 C2 H2B 107.9 . . ?
C1 C2 C3 117.5(3) . . ?
C1 C2 H2A 107.9 . . ?
C1 C2 H2B 107.9 . . ?
H2A C2 H2B 107.2 . . ?
C1 C6 H6A 109.5 . . ?
C1 C6 H6B 109.5 . . ?
C1 C6 H6C 109.5 . . ?
H6A C6 H6B 109.5 . . ?
H6A C6 H6C 109.5 . . ?
H6B C6 H6C 109.5 . . ?
C3 C7A H7AA 109.5 . . ?
C3 C7A H7AB 109.5 . . ?
C3 C7A H7AC 109.5 . . ?
H7AA C7A H7AB 109.5 . . ?
H7AA C7A H7AC 109.5 . . ?
H7AB C7A H7AC 109.5 . . ?
C3 C7B H7BA 109.5 . . ?
C3 C7B H7BB 109.5 . . ?
C3 C7B H7BC 109.5 . . ?
H7BA C7B H7BB 109.5 . . ?
H7BA C7B H7BC 109.5 . . ?
H7BB C7B H7BC 109.5 . . ?

loop_
_geom_bond_atom_site_label_1
_geom_bond_atom_site_label_2
_geom_bond_distance
_geom_bond_site_symmetry_2
_geom_bond_publ_flag
Pd1 P1 2.3600(7) 12_766 ?
Pd1 P1 2.3601(7) . ?
Pd1 P1 2.3600(7) 15_565 ?
Pd1 P1 2.3600(7) 6_564 ?
P1 C3 1.870(3) . ?
P1 C5 1.851(4) . ?
P1 C4 1.849(4) . ?
O1 C4 1.396(4) . ?
O1 C1 1.401(4) . ?
O2 C5 1.402(4) . ?
O2 C1 1.403(4) . ?
C3 C8A 1.506(15) . ?
C3 C8B 1.560(18) . ?
C3 C2 1.521(5) . ?
C3 C7A 1.564(12) . ?
C3 C7B 1.47(2) . ?
C8A H8AA 0.9600 . ?
C8A H8AB 0.9600 . ?
C8A H8AC 0.9600 . ?
C8B H8BA 0.9600 . ?
C8B H8BB 0.9600 . ?
C8B H8BC 0.9600 . ?
C5 H5A 0.9700 . ?
C5 H5B 0.9700 . ?
C4 H4A 0.9700 . ?
C4 H4B 0.9700 . ?
C1 C2 1.493(5) . ?
C1 C6 1.504(5) . ?
C2 H2A 0.9700 . ?
C2 H2B 0.9700 . ?
C6 H6A 0.9600 . ?
C6 H6B 0.9600 . ?
C6 H6C 0.9600 . ?
C7A H7AA 0.9600 . ?
C7A H7AB 0.9600 . ?
C7A H7AC 0.9600 . ?
C7B H7BA 0.9600 . ?
C7B H7BB 0.9600 . ?
C7B H7BC 0.9600 . ?

loop_
_geom_torsion_atom_site_label_1
_geom_torsion_atom_site_label_2
_geom_torsion_atom_site_label_3
_geom_torsion_atom_site_label_4
_geom_torsion
_geom_torsion_site_symmetry_1
_geom_torsion_site_symmetry_2
_geom_torsion_site_symmetry_3
_geom_torsion_site_symmetry_4
_geom_torsion_publ_flag
Pd1 P1 C3 C8A 49.3(6) . . . . ?
Pd1 P1 C3 C8B 74.5(7) . . . . ?
Pd1 P1 C3 C2 -179.5(3) . . . . ?
Pd1 P1 C3 C7A -68.7(4) . . . . ?
Pd1 P1 C3 C7B -42.8(6) . . . . ?
Pd1 P1 C5 O2 -173.5(3) . . . . ?
Pd1 P1 C4 O1 169.5(3) . . . . ?
P1 C3 C2 C1 1.4(6) . . . . ?
O1 C1 C2 C3 -61.6(5) . . . . ?
O2 C1 C2 C3 60.5(6) . . . . ?
C3 P1 C5 O2 48.6(3) . . . . ?
C3 P1 C4 O1 -51.5(3) . . . . ?
C8A C3 C2 C1 130.1(7) . . . . ?
C8B C3 C2 C1 111.5(8) . . . . ?
C5 P1 C3 C8A -178.2(5) . . . . ?
C5 P1 C3 C8B -153.0(6) . . . . ?
C5 P1 C3 C2 -47.1(3) . . . . ?
C5 P1 C3 C7A 63.8(4) . . . . ?
C5 P1 C3 C7B 89.7(6) . . . . ?
C5 P1 C4 O1 45.2(3) . . . . ?
C5 O2 C1 O1 59.1(5) . . . . ?
C5 O2 C1 C2 -63.1(5) . . . . ?
C5 O2 C1 C6 174.5(4) . . . . ?
C4 P1 C3 C8A -85.3(6) . . . . ?
C4 P1 C3 C8B -60.1(7) . . . . ?
C4 P1 C3 C2 45.9(3) . . . . ?
C4 P1 C3 C7A 156.7(4) . . . . ?
C4 P1 C3 C7B -177.4(6) . . . . ?
C4 P1 C5 O2 -47.9(3) . . . . ?
C4 O1 C1 O2 -62.5(5) . . . . ?
C4 O1 C1 C2 59.5(5) . . . . ?
C4 O1 C1 C6 -177.8(4) . . . . ?
C1 O1 C4 P1 2.2(5) . . . . ?
C1 O2 C5 P1 2.8(5) . . . . ?
C6 C1 C2 C3 179.1(4) . . . . ?
C7A C3 C2 C1 -114.0(6) . . . . ?
C7B C3 C2 C1 -129.7(9) . . . . ?

loop_
_exptl_oxdiff_crystal_face_indexfrac_h
_exptl_oxdiff_crystal_face_indexfrac_k
_exptl_oxdiff_crystal_face_indexfrac_l
_exptl_oxdiff_crystal_face_x
_exptl_oxdiff_crystal_face_y
_exptl_oxdiff_crystal_face_z
-0.5613 2.8852 5.7152 0.0465 0.0375 0.9982
-13.1800 0.8877 0.3344 -0.7483 -0.6406 0.1723
0.5766 -2.8858 -5.7148 -0.0457 -0.0368 -0.9983
13.2131 -0.6973 0.0506 0.7555 0.6465 -0.1056
-1.1380 -0.0427 5.8409 0.1651 -0.1541 0.9742
0.9653 -13.1934 -0.0051 0.7061 -0.6696 -0.2305
-0.9815 13.1905 0.0889 -0.7036 0.6672 0.2445
